data_1505156
loop_
_publ_author_name
'Fujii, Toru'
'Shiotsuki, Masashi'
'Inai, Yoshihito'
'Sanda, Fumio'
'Masuda, Toshio'

_publ_section_title
;
 Synthesis of Helical Poly(N-propargylamides) Carrying Azobenzene Moieties
 in Side Chains. Reversible Arrangement-Disarrangement of Helical Side
 Chain Arrays upon Photoirradiation Keeping Helical Main Chain Intact
;
_journal_issue 20
_journal_name_full Macromolecules
_journal_page_first 7079
_journal_paper_doi 10.1021/ma070917j
_journal_volume 40
_journal_year 2007
_chemical_formula_moiety 'C23 H19 N3 O2 '
_chemical_formula_sum 'C23 H19 N3 O2'
_chemical_formula_weight 369.42
_space_group_IT_number 4
_symmetry_cell_setting monoclinic
_symmetry_Int_Tables_number 4
_symmetry_space_group_name_Hall 'P 2yb'
_symmetry_space_group_name_H-M 'P 1 21 1'
_cell_angle_alpha 90.0000
_cell_angle_beta 93.362(12)
_cell_angle_gamma 90.0000
_cell_formula_units_Z 2
_cell_length_a 12.132(4)
_cell_length_b 5.2501(14)
_cell_length_c 14.966(5)
_cell_measurement_reflns_used 8452
_cell_measurement_temperature 113.1
_cell_measurement_theta_max 27.5
_cell_measurement_theta_min 3.3
_cell_volume 951.6(5)
_computing_cell_refinement PROCESS-AUTO
_computing_data_collection PROCESS-AUTO
_computing_data_reduction CrystalStructure
_computing_publication_material 'CrystalStructure 3.7.0'
_computing_structure_refinement CRYSTALS
_computing_structure_solution SIR92
_diffrn_detector_area_resol_mean 10.00
_diffrn_measured_fraction_theta_full 0.996
_diffrn_measured_fraction_theta_max 0.996
_diffrn_measurement_device_type 'Rigaku RAXIS-RAPID'
_diffrn_measurement_method \w
_diffrn_radiation_type 'Mo K\a'
_diffrn_radiation_wavelength 0.71075
_diffrn_reflns_av_R_equivalents 0.078
_diffrn_reflns_limit_h_max 15
_diffrn_reflns_limit_h_min -14
_diffrn_reflns_limit_k_max 6
_diffrn_reflns_limit_k_min -6
_diffrn_reflns_limit_l_max 19
_diffrn_reflns_limit_l_min -19
_diffrn_reflns_number 8589
_diffrn_reflns_theta_full 27.48
_diffrn_reflns_theta_max 27.48
_exptl_absorpt_coefficient_mu 0.084
_exptl_absorpt_correction_T_max 0.983
_exptl_absorpt_correction_T_min 0.437
_exptl_absorpt_correction_type multi-scan
_exptl_absorpt_process_details
;
    Higashi, T. (1995). Program for Absorption Correction.
    Rigaku Corporation, Tokyo, Japan.
;
_exptl_crystal_colour yellow
_exptl_crystal_density_diffrn 1.289
_exptl_crystal_density_method 'not measured'
_exptl_crystal_description needle
_exptl_crystal_F_000 388.00
_exptl_crystal_size_max 0.80
_exptl_crystal_size_mid 0.20
_exptl_crystal_size_min 0.20
_refine_diff_density_max 0.68
_refine_diff_density_min -0.69
_refine_ls_abs_structure_details 'Flack, H. D. (1983), Acta Cryst. A39, 876-881.  1456 Friedel Pairs'
_refine_ls_abs_structure_Flack 0.0(19)
_refine_ls_extinction_method none
_refine_ls_goodness_of_fit_ref 1.037
_refine_ls_hydrogen_treatment refall
_refine_ls_number_parameters 273
_refine_ls_number_reflns 6538
_refine_ls_R_factor_gt 0.0649
_refine_ls_shift/su_max 0.0101
_refine_ls_structure_factor_coef F
_refine_ls_weighting_details
;
    Chebychev polynomial with 3 parameters (Carruthers & Watkin, 1979)
    6.4978    1.2405    3.7806
;
_refine_ls_weighting_scheme calc
_refine_ls_wR_factor_ref 0.0778
_reflns_number_gt 6501
_reflns_number_total 3874
_reflns_threshold_expression F^2^>2.0\s(F^2^)
_cod_data_source_file ma070917jsi20070718_093141.cif
_cod_data_source_block '_Fujii1___________________'
_cod_original_formula_sum 'C23 H19 N3 O2 '
_cod_database_code 1505156

loop_
_symmetry_equiv_pos_site_id
_symmetry_equiv_pos_as_xyz
1 +X,+Y,+Z
2 -X,1/2+Y,-Z

loop_
_atom_site_label
_atom_site_type_symbol
_atom_site_fract_x
_atom_site_fract_y
_atom_site_fract_z
_atom_site_U_iso_or_equiv
_atom_site_adp_type
_atom_site_occupancy
_atom_site_symmetry_multiplicity
_atom_site_calc_flag
_atom_site_refinement_flags
O(1) O 0.42925(13) 0.6176(3) 0.89112(11) 0.0305(4) Uani 1.00 1 d .
O(2) O 0.23013(12) 0.1636(3) 0.81655(10) 0.0269(4) Uani 1.00 1 d .
N(1) N 0.43778(16) 0.1852(4) 0.87612(12) 0.0278(5) Uani 1.00 1 d .
N(2) N -0.11756(18) 0.0864(4) 0.55709(12) 0.0296(5) Uani 1.00 1 d .
N(3) N -0.19937(17) 0.2318(4) 0.56091(12) 0.0276(5) Uani 1.00 1 d .
C(1) C 0.6623(2) 0.2433(5) 0.74302(17) 0.0357(7) Uani 1.00 1 d .
C(2) C 0.61542(19) 0.2115(5) 0.80896(14) 0.0290(6) Uani 1.00 1 d .
C(3) C 0.55766(19) 0.1693(5) 0.89092(14) 0.0294(6) Uani 1.00 1 d .
C(4) C 0.38425(19) 0.4082(5) 0.87728(14) 0.0267(5) Uani 1.00 1 d .
C(5) C 0.25797(19) 0.3962(4) 0.86417(14) 0.0247(5) Uani 1.00 1 d .
C(6) C 0.20676(19) 0.4080(5) 0.95344(13) 0.0263(5) Uani 1.00 1 d .
C(7) C 0.22890(19) 0.2148(5) 1.01689(14) 0.0274(6) Uani 1.00 1 d .
C(8) C 0.1824(2) 0.2234(5) 1.09887(16) 0.0302(6) Uani 1.00 1 d .
C(9) C 0.1119(2) 0.4209(5) 1.11868(16) 0.0299(6) Uani 1.00 1 d .
C(10) C 0.0891(2) 0.6148(5) 1.05601(17) 0.0300(6) Uani 1.00 1 d .
C(11) C 0.13617(19) 0.6069(5) 0.97420(16) 0.0288(6) Uani 1.00 1 d .
C(12) C 0.13968(18) 0.1626(4) 0.75616(13) 0.0245(5) Uani 1.00 1 d .
C(13) C 0.1376(2) -0.0378(4) 0.69468(14) 0.0271(6) Uani 1.00 1 d .
C(14) C 0.0508(2) -0.0572(5) 0.63070(14) 0.0293(6) Uani 1.00 1 d .
C(15) C -0.03410(19) 0.1213(5) 0.62755(14) 0.0273(6) Uani 1.00 1 d .
C(16) C -0.0318(2) 0.3231(4) 0.68917(16) 0.0257(6) Uani 1.00 1 d .
C(17) C 0.0552(2) 0.3432(4) 0.75420(14) 0.0258(6) Uani 1.00 1 d .
C(18) C -0.28187(19) 0.1980(5) 0.48843(13) 0.0271(5) Uani 1.00 1 d .
C(19) C -0.2818(2) -0.0032(5) 0.42680(16) 0.0285(6) Uani 1.00 1 d .
C(20) C -0.3649(2) -0.0124(5) 0.35837(16) 0.0313(6) Uani 1.00 1 d .
C(21) C -0.4457(2) 0.1750(5) 0.35089(16) 0.0326(6) Uani 1.00 1 d .
C(22) C -0.4463(2) 0.3727(5) 0.41329(17) 0.0327(6) Uani 1.00 1 d .
C(23) C -0.3639(2) 0.3821(5) 0.48216(16) 0.0303(6) Uani 1.00 1 d .
H(1) H 0.6996 0.2677 0.6896 0.043 Uiso 1.00 1 c R
H(2) H 0.5809 0.2948 0.9337 0.035 Uiso 1.00 1 c R
H(3) H 0.5766 0.0050 0.9135 0.035 Uiso 1.00 1 c R
H(4) H 0.3964 0.0336 0.8653 0.033 Uiso 1.00 1 c R
H(5) H 0.2327 0.5373 0.8289 0.029 Uiso 1.00 1 c R
H(6) H 0.2760 0.0777 1.0029 0.033 Uiso 1.00 1 c R
H(7) H 0.1993 0.0944 1.1420 0.036 Uiso 1.00 1 c R
H(8) H 0.0786 0.4236 1.1745 0.036 Uiso 1.00 1 c R
H(9) H 0.0411 0.7505 1.0697 0.036 Uiso 1.00 1 c R
H(10) H 0.1211 0.7384 0.9316 0.034 Uiso 1.00 1 c R
H(11) H 0.1964 -0.1574 0.6963 0.032 Uiso 1.00 1 c R
H(12) H 0.0487 -0.1937 0.5889 0.035 Uiso 1.00 1 c R
H(13) H -0.0897 0.4452 0.6867 0.030 Uiso 1.00 1 c R
H(14) H 0.0571 0.4787 0.7963 0.031 Uiso 1.00 1 c R
H(15) H -0.2254 -0.1290 0.4315 0.034 Uiso 1.00 1 c R
H(16) H -0.3675 -0.1502 0.3172 0.037 Uiso 1.00 1 c R
H(17) H -0.5001 0.1714 0.3025 0.039 Uiso 1.00 1 c R
H(18) H -0.5029 0.4980 0.4096 0.039 Uiso 1.00 1 c R
H(19) H -0.3634 0.5161 0.5249 0.036 Uiso 1.00 1 c R

loop_
_atom_site_aniso_label
_atom_site_aniso_U_11
_atom_site_aniso_U_22
_atom_site_aniso_U_33
_atom_site_aniso_U_12
_atom_site_aniso_U_13
_atom_site_aniso_U_23
O(1) 0.0301(8) 0.0342(10) 0.0267(8) -0.0047(8) -0.0034(6) -0.0031(7)
O(2) 0.0272(8) 0.0290(9) 0.0236(7) 0.0009(7) -0.0061(6) -0.0036(6)
N(1) 0.0247(9) 0.0332(11) 0.0250(9) -0.0011(10) -0.0027(7) -0.0024(8)
N(2) 0.0315(10) 0.0356(11) 0.0210(9) -0.0016(10) -0.0041(7) 0.0021(8)
N(3) 0.0286(10) 0.0313(11) 0.0223(9) -0.0008(10) -0.0034(7) 0.0027(8)
C(1) 0.0308(12) 0.0498(17) 0.0258(12) 0.0000(13) -0.0038(10) 0.0010(11)
C(2) 0.0270(11) 0.0339(14) 0.0251(11) 0.0026(11) -0.0081(9) -0.0016(10)
C(3) 0.0260(11) 0.0365(14) 0.0248(11) 0.0002(11) -0.0062(8) -0.0012(10)
C(4) 0.0264(11) 0.0355(13) 0.0177(9) -0.0034(11) -0.0027(8) 0.0002(9)
C(5) 0.0263(11) 0.0250(11) 0.0222(10) 0.0011(10) -0.0039(8) -0.0025(9)
C(6) 0.0265(11) 0.0304(12) 0.0213(10) -0.0031(11) -0.0053(8) -0.0022(9)
C(7) 0.0251(11) 0.0284(13) 0.0283(11) 0.0022(11) -0.0023(8) 0.0006(10)
C(8) 0.0310(12) 0.0355(14) 0.0236(11) 0.0004(12) -0.0025(9) 0.0033(10)
C(9) 0.0299(11) 0.0385(14) 0.0208(10) -0.0033(12) -0.0019(8) -0.0040(10)
C(10) 0.0286(11) 0.0300(13) 0.0307(12) 0.0037(11) -0.0034(9) -0.0055(10)
C(11) 0.0280(11) 0.0285(12) 0.0292(11) 0.0008(11) -0.0045(9) 0.0010(9)
C(12) 0.0242(11) 0.0314(13) 0.0174(9) -0.0045(10) -0.0037(8) 0.0015(9)
C(13) 0.0307(12) 0.0298(14) 0.0204(10) 0.0035(11) -0.0015(9) 0.0007(9)
C(14) 0.0352(13) 0.0359(14) 0.0166(10) -0.0046(12) -0.0008(9) -0.0001(9)
C(15) 0.0274(11) 0.0342(14) 0.0196(10) -0.0039(11) -0.0031(8) 0.0028(9)
C(16) 0.0250(11) 0.0284(12) 0.0235(11) 0.0001(10) -0.0016(9) 0.0028(9)
C(17) 0.0282(12) 0.0284(13) 0.0205(11) -0.0024(10) -0.0023(9) -0.0010(9)
C(18) 0.0288(11) 0.0348(14) 0.0173(9) -0.0058(12) -0.0025(8) 0.0023(9)
C(19) 0.0298(12) 0.0331(13) 0.0221(11) 0.0006(11) -0.0021(9) 0.0018(9)
C(20) 0.0354(13) 0.0358(14) 0.0221(11) -0.0104(12) -0.0032(9) 0.0007(9)
C(21) 0.0289(11) 0.0418(15) 0.0258(11) -0.0069(12) -0.0090(9) 0.0049(11)
C(22) 0.0313(13) 0.0359(15) 0.0300(12) -0.0011(12) -0.0049(10) 0.0032(10)
C(23) 0.0318(12) 0.0355(13) 0.0231(10) -0.0032(12) -0.0034(9) -0.0009(10)

loop_
_atom_type_symbol
_atom_type_description
_atom_type_scat_dispersion_real
_atom_type_scat_dispersion_imag
_atom_type_scat_source
C C 0.003 0.002
;
International Tables for Crystallography
(1992, Vol. C, Tables 4.2.6.8 and 6.1.1.4)
;
H H 0.000 0.000
;
International Tables for Crystallography
(1992, Vol. C, Table 6.1.1.4)
;
N N 0.006 0.003
;
International Tables for Crystallography
(1992, Vol. C, Tables 4.2.6.8 and 6.1.1.4)
;
O O 0.011 0.006
;
International Tables for Crystallography
(1992, Vol. C, Tables 4.2.6.8 and 6.1.1.4)
;

loop_
_geom_angle_atom_site_label_1
_geom_angle_atom_site_label_2
_geom_angle_atom_site_label_3
_geom_angle
C(5) O(2) C(12) 118.69(18)
C(3) N(1) C(4) 121.8(2)
N(3) N(2) C(15) 114.6(2)
N(2) N(3) C(18) 113.96(19)
C(1) C(2) C(3) 179.4(2)
N(1) C(3) C(2) 112.67(18)
O(1) C(4) N(1) 124.6(2)
O(1) C(4) C(5) 119.0(2)
N(1) C(4) C(5) 116.3(2)
O(2) C(5) C(4) 107.50(19)
O(2) C(5) C(6) 112.05(19)
C(4) C(5) C(6) 110.20(18)
C(5) C(6) C(7) 119.8(2)
C(5) C(6) C(11) 121.2(2)
C(7) C(6) C(11) 119.0(2)
C(6) C(7) C(8) 120.3(2)
C(7) C(8) C(9) 120.2(2)
C(8) C(9) C(10) 120.0(2)
C(9) C(10) C(11) 119.7(2)
C(6) C(11) C(10) 120.7(2)
O(2) C(12) C(13) 114.7(2)
O(2) C(12) C(17) 124.5(2)
C(13) C(12) C(17) 120.9(2)
C(12) C(13) C(14) 119.6(2)
C(13) C(14) C(15) 120.3(2)
N(2) C(15) C(14) 115.4(2)
N(2) C(15) C(16) 124.5(2)
C(14) C(15) C(16) 120.0(2)
C(15) C(16) C(17) 120.0(2)
C(12) C(17) C(16) 119.2(2)
N(3) C(18) C(19) 124.0(2)
N(3) C(18) C(23) 115.4(2)
C(19) C(18) C(23) 120.6(2)
C(18) C(19) C(20) 118.7(2)
C(19) C(20) C(21) 120.8(2)
C(20) C(21) C(22) 120.2(2)
C(21) C(22) C(23) 119.3(2)
C(18) C(23) C(22) 120.4(2)
C(3) N(1) H(4) 119.3
C(4) N(1) H(4) 118.9
C(2) C(1) H(1) 179.5(3)
N(1) C(3) H(2) 108.5
N(1) C(3) H(3) 108.9
C(2) C(3) H(2) 108.8
C(2) C(3) H(3) 108.5
H(2) C(3) H(3) 109.5
O(2) C(5) H(5) 109.1
C(4) C(5) H(5) 109.1
C(6) C(5) H(5) 108.9
C(6) C(7) H(6) 119.5
C(8) C(7) H(6) 120.2
C(7) C(8) H(7) 119.8
C(9) C(8) H(7) 120.0
C(8) C(9) H(8) 119.9
C(10) C(9) H(8) 120.1
C(9) C(10) H(9) 120.0
C(11) C(10) H(9) 120.2
C(6) C(11) H(10) 119.4
C(10) C(11) H(10) 120.0
C(12) C(13) H(11) 119.8
C(14) C(13) H(11) 120.5
C(13) C(14) H(12) 120.0
C(15) C(14) H(12) 119.6
C(15) C(16) H(13) 119.9
C(17) C(16) H(13) 120.1
C(12) C(17) H(14) 120.4
C(16) C(17) H(14) 120.5
C(18) C(19) H(15) 120.2
C(20) C(19) H(15) 121.1
C(19) C(20) H(16) 119.9
C(21) C(20) H(16) 119.3
C(20) C(21) H(17) 120.2
C(22) C(21) H(17) 119.6
C(21) C(22) H(18) 120.5
C(23) C(22) H(18) 120.2
C(18) C(23) H(19) 119.6
C(22) C(23) H(19) 120.0

loop_
_geom_bond_atom_site_label_1
_geom_bond_atom_site_label_2
_geom_bond_distance
O(1) C(4) 1.239(3)
O(2) C(5) 1.444(2)
O(2) C(12) 1.380(2)
N(1) C(3) 1.461(2)
N(1) C(4) 1.339(3)
N(2) N(3) 1.256(3)
N(2) C(15) 1.430(2)
N(3) C(18) 1.443(2)
C(1) C(2) 1.179(3)
C(2) C(3) 1.465(3)
C(4) C(5) 1.534(3)
C(5) C(6) 1.507(3)
C(6) C(7) 1.405(3)
C(6) C(11) 1.397(3)
C(7) C(8) 1.381(3)
C(8) C(9) 1.387(3)
C(9) C(10) 1.401(3)
C(10) C(11) 1.382(3)
C(12) C(13) 1.397(3)
C(12) C(17) 1.395(3)
C(13) C(14) 1.385(3)
C(14) C(15) 1.391(3)
C(15) C(16) 1.404(3)
C(16) C(17) 1.397(3)
C(18) C(19) 1.403(3)
C(18) C(23) 1.386(3)
C(19) C(20) 1.395(3)
C(20) C(21) 1.389(3)
C(21) C(22) 1.397(3)
C(22) C(23) 1.394(3)
N(1) H(4) 0.950
C(1) H(1) 0.950(3)
C(3) H(2) 0.950
C(3) H(3) 0.950
C(5) H(5) 0.950
C(7) H(6) 0.950
C(8) H(7) 0.950
C(9) H(8) 0.950
C(10) H(9) 0.950
C(11) H(10) 0.950
C(13) H(11) 0.950
C(14) H(12) 0.950
C(16) H(13) 0.950
C(17) H(14) 0.950
C(19) H(15) 0.950
C(20) H(16) 0.950
C(21) H(17) 0.950
C(22) H(18) 0.950
C(23) H(19) 0.950

loop_
_geom_contact_atom_site_label_1
_geom_contact_atom_site_label_2
_geom_contact_distance
_geom_contact_site_symmetry_2
O(1) N(1) 2.991(2) 56501
O(1) C(3) 3.289(3) 56501
O(1) C(3) 3.268(2) 65702
O(2) C(20) 3.595(3) 55602
N(1) O(1) 2.991(2) 54501
N(2) C(14) 3.510(3) 55602
N(3) C(1) 3.284(3) 45501
C(1) N(3) 3.284(3) 65501
C(3) O(1) 3.289(3) 54501
C(3) O(1) 3.268(2) 64702
C(4) C(20) 3.545(3) 55602
C(7) C(11) 3.431(3) 54501
C(8) C(10) 3.438(3) 54501
C(10) C(8) 3.438(3) 56501
C(11) C(7) 3.431(3) 56501
C(13) C(17) 3.530(3) 54501
C(13) C(19) 3.565(3) 54602
C(14) N(2) 3.510(3) 54602
C(14) C(16) 3.530(3) 54501
C(16) C(14) 3.530(3) 56501
C(17) C(13) 3.530(3) 56501
C(19) C(13) 3.565(3) 55602
C(19) C(23) 3.491(3) 54501
C(20) O(2) 3.595(3) 54602
C(20) C(4) 3.545(3) 54602
C(20) C(22) 3.489(3) 54501
C(22) C(20) 3.489(3) 56501
C(23) C(19) 3.491(3) 56501
O(1) H(2) 2.791 65702
O(1) H(3) 2.716 56501
O(1) H(3) 2.988 65702
O(1) H(4) 2.249 56501
O(1) H(6) 3.529 56501
O(1) H(16) 3.462 55602
O(1) H(17) 3.084 55602
O(2) H(5) 3.293 54501
O(2) H(10) 3.157 54501
O(2) H(16) 2.851 55602
N(1) H(2) 3.526 64702
N(1) H(3) 3.581 65702
N(1) H(16) 3.091 55602
N(2) H(1) 3.206(3) 45501
N(2) H(12) 2.650 55602
N(3) H(1) 2.350(3) 45501
N(3) H(12) 3.001 55602
C(1) H(7) 2.973 65702
C(1) H(13) 3.344 65501
C(1) H(17) 3.038 55602
C(1) H(18) 3.178 54602
C(1) H(19) 3.562 65501
C(2) H(6) 3.595 65702
C(2) H(7) 3.072 65702
C(2) H(16) 3.531 55602
C(2) H(17) 3.537 54602
C(2) H(17) 3.209 55602
C(3) H(6) 3.289 65702
C(4) H(2) 3.487 65702
C(4) H(3) 3.180 65702
C(4) H(4) 3.292 56501
C(4) H(16) 2.922 55602
C(4) H(17) 3.401 55602
C(5) H(11) 3.485 56501
C(5) H(16) 3.101 55602
C(6) H(3) 3.243 65702
C(6) H(9) 3.118 54702
C(7) H(2) 3.245 64702
C(7) H(3) 2.947 65702
C(7) H(9) 3.459 54501
C(7) H(9) 3.456 54702
C(7) H(10) 3.066 54501
C(8) H(3) 3.291 65702
C(8) H(9) 3.034 54501
C(8) H(9) 3.596 54702
C(9) H(9) 3.403 54702
C(9) H(10) 3.037 54702
C(9) H(14) 3.394 54702
C(10) H(6) 3.449 56501
C(10) H(7) 3.096 56501
C(10) H(9) 3.056 54702
C(10) H(10) 3.240 54702
C(10) H(14) 3.484 55702
C(11) H(6) 3.014 56501
C(11) H(9) 2.897 54702
C(12) H(8) 3.160 54702
C(12) H(9) 3.534 54702
C(12) H(10) 3.461 54501
C(12) H(15) 3.243 55602
C(12) H(16) 3.188 55602
C(13) H(5) 3.174 54501
C(13) H(8) 3.369 54702
C(13) H(14) 3.144 54501
C(13) H(15) 3.090 55602
C(13) H(16) 3.466 55602
C(14) H(8) 3.392 54702
C(14) H(13) 3.256 54501
C(14) H(14) 3.473 54501
C(14) H(15) 3.262 55602
C(15) H(1) 3.499(3) 45501
C(15) H(8) 3.214 54702
C(15) H(12) 3.377 55602
C(15) H(15) 3.569 55602
C(16) H(1) 3.271(3) 45501
C(16) H(8) 3.003 54702
C(16) H(12) 3.132 56501
C(17) H(8) 2.971 54702
C(17) H(9) 2.985 54702
C(17) H(11) 3.277 56501
C(17) H(12) 3.466 56501
C(17) H(15) 3.562 55602
C(18) H(1) 3.055(3) 45501
C(18) H(11) 3.103 55602
C(18) H(12) 3.170 55602
C(18) H(18) 3.274 44602
C(19) H(11) 2.825 55602
C(19) H(12) 3.282 55602
C(19) H(19) 3.111 54501
C(20) H(5) 3.320 54602
C(20) H(11) 2.918 55602
C(20) H(18) 3.186 54501
C(20) H(19) 3.512 54501
C(21) H(11) 3.267 55602
C(21) H(19) 3.166 44602
C(22) H(11) 3.534 55602
C(22) H(16) 3.069 56501
C(22) H(18) 3.386 44602
C(22) H(19) 3.154 44602
C(23) H(1) 3.212(3) 45501
C(23) H(11) 3.455 55602
C(23) H(15) 3.183 56501
C(23) H(16) 3.481 56501
C(23) H(18) 3.100 44602
H(1) N(2) 3.206(3) 65501
H(1) N(3) 2.350(3) 65501
H(1) C(15) 3.499(3) 65501
H(1) C(16) 3.271(3) 65501
H(1) C(18) 3.055(3) 65501
H(1) C(23) 3.212(3) 65501
H(1) H(7) 3.230 65702
H(1) H(13) 2.723 65501
H(1) H(17) 3.225 55602
H(1) H(18) 3.081 54602
H(1) H(19) 2.854 65501
H(2) O(1) 2.791 64702
H(2) N(1) 3.526 65702
H(2) C(4) 3.487 64702
H(2) C(7) 3.245 65702
H(2) H(3) 3.258 65702
H(2) H(4) 3.256 65702
H(2) H(6) 2.434 65702
H(2) H(7) 3.350 65702
H(3) O(1) 2.716 54501
H(3) O(1) 2.988 64702
H(3) N(1) 3.581 64702
H(3) C(4) 3.180 64702
H(3) C(6) 3.243 64702
H(3) C(7) 2.947 64702
H(3) C(8) 3.291 64702
H(3) H(2) 3.258 64702
H(3) H(6) 3.087 64702
H(4) O(1) 2.249 54501
H(4) C(4) 3.292 54501
H(4) H(2) 3.256 64702
H(4) H(5) 3.302 54501
H(4) H(16) 3.198 55602
H(4) H(17) 3.446 54602
H(5) O(2) 3.293 56501
H(5) C(13) 3.174 56501
H(5) C(20) 3.320 55602
H(5) H(4) 3.302 56501
H(5) H(11) 2.569 56501
H(5) H(16) 2.974 55602
H(6) O(1) 3.529 54501
H(6) C(2) 3.595 64702
H(6) C(3) 3.289 64702
H(6) C(10) 3.449 54501
H(6) C(11) 3.014 54501
H(6) H(2) 2.434 64702
H(6) H(3) 3.087 65702
H(6) H(9) 3.522 54501
H(6) H(10) 2.759 54501
H(7) C(1) 2.973 64702
H(7) C(2) 3.072 64702
H(7) C(10) 3.096 54501
H(7) H(1) 3.230 64702
H(7) H(2) 3.350 64702
H(7) H(9) 2.806 54501
H(7) H(13) 3.058 54702
H(7) H(14) 3.352 54702
H(8) C(12) 3.160 55702
H(8) C(13) 3.369 55702
H(8) C(14) 3.392 55702
H(8) C(15) 3.214 55702
H(8) C(16) 3.003 55702
H(8) C(17) 2.971 55702
H(8) H(10) 2.981 54702
H(8) H(13) 3.256 54702
H(8) H(13) 3.435 55702
H(8) H(14) 2.905 54702
H(8) H(14) 3.388 55702
H(9) C(6) 3.118 55702
H(9) C(7) 3.459 56501
H(9) C(7) 3.456 55702
H(9) C(8) 3.034 56501
H(9) C(8) 3.596 55702
H(9) C(9) 3.403 55702
H(9) C(10) 3.056 55702
H(9) C(11) 2.897 55702
H(9) C(12) 3.534 55702
H(9) C(17) 2.985 55702
H(9) H(6) 3.522 56501
H(9) H(7) 2.806 56501
H(9) H(9) 3.463 54702
H(9) H(9) 3.463 55702
H(9) H(10) 3.331 54702
H(9) H(10) 3.229 55702
H(9) H(14) 2.676 55702
H(10) O(2) 3.157 56501
H(10) C(7) 3.066 56501
H(10) C(9) 3.037 55702
H(10) C(10) 3.240 55702
H(10) C(12) 3.461 56501
H(10) H(6) 2.759 56501
H(10) H(8) 2.981 55702
H(10) H(9) 3.229 54702
H(10) H(9) 3.331 55702
H(11) C(5) 3.485 54501
H(11) C(17) 3.277 54501
H(11) C(18) 3.103 54602
H(11) C(19) 2.825 54602
H(11) C(20) 2.918 54602
H(11) C(21) 3.267 54602
H(11) C(22) 3.534 54602
H(11) C(23) 3.455 54602
H(11) H(5) 2.569 54501
H(11) H(14) 3.007 54501
H(11) H(15) 3.161 54602
H(11) H(15) 3.400 55602
H(11) H(16) 3.331 54602
H(11) H(16) 3.390 55602
H(12) N(2) 2.650 54602
H(12) N(3) 3.001 54602
H(12) C(15) 3.377 54602
H(12) C(16) 3.132 54501
H(12) C(17) 3.466 54501
H(12) C(18) 3.170 54602
H(12) C(19) 3.282 54602
H(12) H(13) 2.974 54501
H(12) H(14) 3.544 54501
H(12) H(15) 3.161 54602
H(13) C(1) 3.344 45501
H(13) C(14) 3.256 56501
H(13) H(1) 2.723 45501
H(13) H(7) 3.058 55702
H(13) H(8) 3.435 54702
H(13) H(8) 3.256 55702
H(13) H(12) 2.974 56501
H(14) C(9) 3.394 55702
H(14) C(10) 3.484 54702
H(14) C(13) 3.144 56501
H(14) C(14) 3.473 56501
H(14) H(7) 3.352 55702
H(14) H(8) 3.388 54702
H(14) H(8) 2.905 55702
H(14) H(9) 2.676 54702
H(14) H(11) 3.007 56501
H(14) H(12) 3.544 56501
H(15) C(12) 3.243 54602
H(15) C(13) 3.090 54602
H(15) C(14) 3.262 54602
H(15) C(15) 3.569 54602
H(15) C(17) 3.562 54602
H(15) C(23) 3.183 54501
H(15) H(11) 3.400 54602
H(15) H(11) 3.161 55602
H(15) H(12) 3.161 55602
H(15) H(19) 2.915 54501
H(16) O(1) 3.462 54602
H(16) O(2) 2.851 54602
H(16) N(1) 3.091 54602
H(16) C(2) 3.531 54602
H(16) C(4) 2.922 54602
H(16) C(5) 3.101 54602
H(16) C(12) 3.188 54602
H(16) C(13) 3.466 54602
H(16) C(22) 3.069 54501
H(16) C(23) 3.481 54501
H(16) H(4) 3.198 54602
H(16) H(5) 2.974 54602
H(16) H(11) 3.390 54602
H(16) H(11) 3.331 55602
H(16) H(18) 2.879 54501
H(16) H(19) 3.566 54501
H(17) O(1) 3.084 54602
H(17) C(1) 3.038 54602
H(17) C(2) 3.209 54602
H(17) C(2) 3.537 55602
H(17) C(4) 3.401 54602
H(17) H(1) 3.225 54602
H(17) H(4) 3.446 55602
H(17) H(19) 3.253 44602
H(18) C(1) 3.178 55602
H(18) C(18) 3.274 45602
H(18) C(20) 3.186 56501
H(18) C(22) 3.386 45602
H(18) C(23) 3.100 45602
H(18) H(1) 3.081 55602
H(18) H(16) 2.879 56501
H(18) H(19) 3.191 44602
H(18) H(19) 3.344 45602
H(19) C(1) 3.562 45501
H(19) C(19) 3.111 56501
H(19) C(20) 3.512 56501
H(19) C(21) 3.166 45602
H(19) C(22) 3.154 45602
H(19) H(1) 2.854 45501
H(19) H(15) 2.915 56501
H(19) H(16) 3.566 56501
H(19) H(17) 3.253 45602
H(19) H(18) 3.344 44602
H(19) H(18) 3.191 45602

loop_
_geom_torsion_atom_site_label_1
_geom_torsion_atom_site_label_2
_geom_torsion_atom_site_label_3
_geom_torsion_atom_site_label_4
_geom_torsion
C(5) O(2) C(12) C(13) 161.6(2)
C(5) O(2) C(12) C(17) -18.4(3)
C(12) O(2) C(5) C(4) -145.46(18)
C(12) O(2) C(5) C(6) 93.3(2)
C(3) N(1) C(4) O(1) -0.4(3)
C(3) N(1) C(4) C(5) -177.83(19)
C(4) N(1) C(3) C(2) -85.0(2)
N(3) N(2) C(15) C(14) 172.7(2)
N(3) N(2) C(15) C(16) -9.5(3)
C(15) N(2) N(3) C(18) 178.8(2)
N(2) N(3) C(18) C(19) 9.8(3)
N(2) N(3) C(18) C(23) -169.7(2)
C(1) C(2) C(3) N(1) -117(25)
O(1) C(4) C(5) O(2) 158.25(19)
O(1) C(4) C(5) C(6) -79.4(2)
N(1) C(4) C(5) O(2) -24.2(2)
N(1) C(4) C(5) C(6) 98.2(2)
O(2) C(5) C(6) C(7) 57.3(2)
O(2) C(5) C(6) C(11) -121.9(2)
C(4) C(5) C(6) C(7) -62.3(2)
C(4) C(5) C(6) C(11) 118.5(2)
C(5) C(6) C(7) C(8) -179.95(16)
C(5) C(6) C(11) C(10) 179.5(2)
C(7) C(6) C(11) C(10) 0.3(3)
C(11) C(6) C(7) C(8) -0.7(3)
C(6) C(7) C(8) C(9) 1.1(3)
C(7) C(8) C(9) C(10) -1.0(3)
C(8) C(9) C(10) C(11) 0.6(3)
C(9) C(10) C(11) C(6) -0.3(3)
O(2) C(12) C(13) C(14) -179.8(2)
O(2) C(12) C(17) C(16) 179.5(2)
C(13) C(12) C(17) C(16) -0.6(3)
C(17) C(12) C(13) C(14) 0.2(3)
C(12) C(13) C(14) C(15) -0.1(3)
C(13) C(14) C(15) N(2) 178.2(2)
C(13) C(14) C(15) C(16) 0.3(3)
N(2) C(15) C(16) C(17) -178.4(2)
C(14) C(15) C(16) C(17) -0.6(3)
C(15) C(16) C(17) C(12) 0.8(3)
N(3) C(18) C(19) C(20) -178.7(2)
N(3) C(18) C(23) C(22) 178.3(2)
C(19) C(18) C(23) C(22) -1.3(3)
C(23) C(18) C(19) C(20) 0.9(3)
C(18) C(19) C(20) C(21) 0.5(3)
C(19) C(20) C(21) C(22) -1.4(3)
C(20) C(21) C(22) C(23) 1.0(3)
C(21) C(22) C(23) C(18) 0.4(3)

loop_
_cod_related_entry_id
_cod_related_entry_database
_cod_related_entry_code
1 ChemSpider 30651563
